data_4128029
loop_
_publ_author_name
'Dennis, David G.'
'Okumura, Mikiko'
'Sarlah, David'

_publ_section_title
;
 Synthesis of (+-)-Idarubicinone via Global Functionalization of
 Tetracene.
;
_journal_issue 26
_journal_name_full 'Journal of the American Chemical Society'
_journal_page_first 10193
_journal_page_last 10198
_journal_paper_doi 10.1021/jacs.9b05370
_journal_volume 141
_journal_year 2019
_chemical_formula_moiety 'C19 H24 B N3 O4'
_chemical_formula_sum 'C19 H24 B N3 O4'
_chemical_formula_weight 369.22
_space_group_crystal_system monoclinic
_space_group_IT_number 14
_space_group_name_Hall '-P 2yn'
_space_group_name_H-M_alt 'P 1 21/n 1'
_symmetry_space_group_name_Hall '-P 2yn'
_symmetry_space_group_name_H-M 'P 1 21/n 1'
_atom_sites_solution_hydrogens geom
_atom_sites_solution_primary dual
_audit_creation_date 2019-04-18
_audit_creation_method
;
Olex2 1.2
(compiled 2018.05.29 svn.r3508 for OlexSys, GUI svn.r5506)
;
_cell_angle_alpha 90
_cell_angle_beta 100.2570(10)
_cell_angle_gamma 90
_cell_formula_units_Z 8
_cell_length_a 15.5798(3)
_cell_length_b 13.7634(2)
_cell_length_c 17.7218(3)
_cell_measurement_reflns_used 49521
_cell_measurement_temperature 100
_cell_measurement_theta_max 28.283
_cell_measurement_theta_min 2.423
_cell_volume 3739.37(11)
_computing_cell_refinement 'SAINT V8.38A (?, 2016)'
_computing_data_reduction 'SAINT V8.38A (?, 2016)'
_computing_molecular_graphics 'Olex2 (Dolomanov et al., 2009)'
_computing_publication_material 'Olex2 (Dolomanov et al., 2009)'
_computing_structure_refinement 'XL (Sheldrick, 2008)'
_computing_structure_solution 'XT (Sheldrick, 2015)'
_diffrn_ambient_temperature 100.01
_diffrn_detector 'Bruker Photon II area detector'
_diffrn_detector_type 'charge integrated pixel array'
_diffrn_measured_fraction_theta_full 0.999
_diffrn_measured_fraction_theta_max 0.999
_diffrn_measurement_device 'kappa diffractometer'
_diffrn_measurement_device_type 'Mo Bruker D8 Venture/Photon II'
_diffrn_measurement_method 'profile data from \f and \w scans'
_diffrn_radiation_monochromator 'multilayer mirrors'
_diffrn_radiation_probe x-ray
_diffrn_radiation_type MoK\a
_diffrn_radiation_wavelength 0.71073
_diffrn_reflns_av_R_equivalents 0.0356
_diffrn_reflns_av_unetI/netI 0.0141
_diffrn_reflns_Laue_measured_fraction_full 0.999
_diffrn_reflns_Laue_measured_fraction_max 0.999
_diffrn_reflns_limit_h_max 20
_diffrn_reflns_limit_h_min -20
_diffrn_reflns_limit_k_max 18
_diffrn_reflns_limit_k_min -18
_diffrn_reflns_limit_l_max 23
_diffrn_reflns_limit_l_min -23
_diffrn_reflns_number 121199
_diffrn_reflns_point_group_measured_fraction_full 0.999
_diffrn_reflns_point_group_measured_fraction_max 0.999
_diffrn_reflns_theta_full 25.242
_diffrn_reflns_theta_max 28.283
_diffrn_reflns_theta_min 2.336
_diffrn_source 'microfocus sealed X-ray tube'
_diffrn_source_target Mo
_diffrn_source_type 'Incoatec I\ms'
_diffrn_standards_number 0
_exptl_absorpt_coefficient_mu 0.092
_exptl_absorpt_correction_T_max 0.7457
_exptl_absorpt_correction_T_min 0.7106
_exptl_absorpt_correction_type multi-scan
_exptl_absorpt_process_details
'SADABS-2016/2 (Bruker,2016/2) was used for absorption correction. wR2(int) was 0.0914 before and 0.0536 after correction. The Ratio of minimum to maximum transmission is 0.9529. The \l/2 correction factor is Not present.'
_exptl_crystal_colour 'clear colourless'
_exptl_crystal_colour_lustre clear
_exptl_crystal_colour_primary colourless
_exptl_crystal_density_diffrn 1.312
_exptl_crystal_description prism
_exptl_crystal_F_000 1568
_exptl_crystal_recrystallization_method 'Crystd. from diethyl ether'
_exptl_crystal_size_max 0.499
_exptl_crystal_size_mid 0.31
_exptl_crystal_size_min 0.292
_refine_diff_density_max 0.376
_refine_diff_density_min -0.216
_refine_diff_density_rms 0.048
_refine_ls_extinction_coef 0.0028(4)
_refine_ls_extinction_expression Fc^*^=kFc[1+0.001xFc^2^\l^3^/sin(2\q)]^-1/4^
_refine_ls_extinction_method 'SHELXL-2014/7 (Sheldrick 2014'
_refine_ls_goodness_of_fit_ref 1.066
_refine_ls_hydrogen_treatment constr
_refine_ls_matrix_type full
_refine_ls_number_parameters 545
_refine_ls_number_reflns 9271
_refine_ls_number_restraints 64
_refine_ls_restrained_S_all 1.067
_refine_ls_R_factor_all 0.0441
_refine_ls_R_factor_gt 0.0361
_refine_ls_shift/su_max 0.001
_refine_ls_shift/su_mean 0.000
_refine_ls_structure_factor_coef Fsqd
_refine_ls_weighting_details 'w=1/[\s^2^(Fo^2^)+(0.0479P)^2^+1.4585P] where P=(Fo^2^+2Fc^2^)/3'
_refine_ls_weighting_scheme calc
_refine_ls_wR_factor_gt 0.0937
_refine_ls_wR_factor_ref 0.1032
_reflns_Friedel_coverage 0.000
_reflns_number_gt 8084
_reflns_number_total 9271
_reflns_threshold_expression 'I > 2\s(I)'
_cod_data_source_file ja9b05370_si_002.cif
_cod_data_source_block dd62u_0m
_cod_database_code 4128029
_shelx_shelxl_version_number 2014/7
_shelx_space_group_comment
;
The symmetry employed for this shelxl refinement is uniquely defined
by the following loop, which should always be used as a source of
symmetry information in preference to the above space-group names.
They are only intended as comments.
;
_shelx_estimated_absorpt_t_max 0.974
_shelx_estimated_absorpt_t_min 0.956
_olex2_refinement_description
;
1. Fixed Uiso
 At 1.2 times of:
  All C(H) groups, All C(H,H) groups
 At 1.5 times of:
  All C(H,H,H) groups
2. Restrained distances
 C37B-C36 \\sim C37A-C36 \\sim C36-C38A \\sim C38B-C36 \\sim C34A-C33 \\sim
C34B-C33 \\sim C35B-C33 ~
 C35A-C33
 with sigma of 0.01
3. Uiso/Uaniso restraints and constraints
C38A \\sim C38B: within 2A with sigma of 0.01 and sigma for terminal atoms of
0.02
C37A \\sim C37B: within 2A with sigma of 0.01 and sigma for terminal atoms of
0.02
C34A \\sim C34B: within 2A with sigma of 0.01 and sigma for terminal atoms of
0.02
C35A \\sim C35B: within 2A with sigma of 0.01 and sigma for terminal atoms of
0.02
O8A \\sim O8B: within 2A with sigma of 0.01 and sigma for terminal atoms of 0.02
O7A \\sim O7B: within 2A with sigma of 0.01 and sigma for terminal atoms of 0.02
Uanis(C37A) = Uanis(C37B)
Uanis(C38A) = Uanis(C38B)
4. Others
 Sof(O7A)=Sof(O8A)=Sof(C34A)=Sof(H34A)=Sof(H34B)=Sof(H34C)=Sof(C35A)=Sof(H35A)=
 Sof(H35B)=Sof(H35C)=Sof(C37A)=Sof(H37A)=Sof(H37B)=Sof(H37C)=Sof(C38A)=
 Sof(H38A)=Sof(H38B)=Sof(H38C)=1-FVAR(1)
 Sof(O7B)=Sof(O8B)=Sof(C34B)=Sof(H34D)=Sof(H34E)=Sof(H34F)=Sof(C35B)=Sof(H35D)=
 Sof(H35E)=Sof(H35F)=Sof(C37B)=Sof(H37D)=Sof(H37E)=Sof(H37F)=Sof(C38B)=
 Sof(H38D)=Sof(H38E)=Sof(H38F)=FVAR(1)
5.a Ternary CH refined with riding coordinates:
 C4(H4), C11(H11), C13(H13), C23(H23), C30(H30), C31(H31)
5.b Secondary CH2 refined with riding coordinates:
 C12(H12A,H12B), C32(H32A,H32B)
5.c Aromatic/amide H refined with riding coordinates:
 C6(H6), C7(H7), C8(H8), C9(H9), C25(H25), C26(H26), C27(H27), C28(H28)
5.d Idealised Me refined as rotating group:
 C1(H1A,H1B,H1C), C15(H15A,H15B,H15C), C16(H16A,H16B,H16C), C18(H18A,H18B,
 H18C), C19(H19A,H19B,H19C), C20(H20A,H20B,H20C), C34A(H34A,H34B,H34C),
 C34B(H34D,H34E,H34F), C35A(H35A,H35B,H35C), C35B(H35D,H35E,H35F), C37A(H37A,
 H37B,H37C), C37B(H37D,H37E,H37F), C38A(H38A,H38B,H38C), C38B(H38D,H38E,H38F)
;
_olex2_date_sample_data_collection 2019-04-05
_olex2_date_sample_submission 2019-04-04
_olex2_exptl_crystal_mounting_method
'Mounted using Krytox oil on a Cryo-Loop (Hampton research) with (2 3 -3) face roughly perpendicular to the spindle axis'
_olex2_submission_original_sample_id dd62u
_olex2_submission_special_instructions 'No special instructions were received'

loop_
_space_group_symop_operation_xyz
'x, y, z'
'-x+1/2, y+1/2, -z+1/2'
'-x, -y, -z'
'x-1/2, -y-1/2, z-1/2'

loop_
_atom_site_label
_atom_site_type_symbol
_atom_site_fract_x
_atom_site_fract_y
_atom_site_fract_z
_atom_site_U_iso_or_equiv
_atom_site_adp_type
_atom_site_occupancy
_atom_site_site_symmetry_order
_atom_site_calc_flag
_atom_site_refinement_flags_posn
_atom_site_refinement_flags_adp
_atom_site_refinement_flags_occupancy
_atom_site_disorder_assembly
_atom_site_disorder_group
O1 O 0.31197(6) 0.05200(6) 0.20226(5) 0.03056(19) Uani 1 1 d . . . . .
N1 N 0.41878(7) 0.08134(7) 0.30943(5) 0.02299(19) Uani 1 1 d . . . . .
C1 C 0.45218(10) -0.01697(9) 0.32457(7) 0.0338(3) Uani 1 1 d . . . . .
H1A H 0.5160 -0.0161 0.3318 0.051 Uiso 1 1 calc GR . . . .
H1B H 0.4290 -0.0590 0.2810 0.051 Uiso 1 1 calc GR . . . .
H1C H 0.4340 -0.0420 0.3710 0.051 Uiso 1 1 calc GR . . . .
B1 B 0.29145(7) 0.43131(8) 0.13196(7) 0.0181(2) Uani 1 1 d . . . . .
O2 O 0.52212(6) 0.16611(6) 0.39577(5) 0.02746(18) Uani 1 1 d . . . . .
N2 N 0.33871(6) 0.20553(6) 0.25678(5) 0.01909(18) Uani 1 1 d . . . . .
C2 C 0.45715(7) 0.16328(8) 0.34657(6) 0.0205(2) Uani 1 1 d . . . . .
B2 B 0.68798(8) 0.54578(8) 0.34624(7) 0.0177(2) Uani 1 1 d . . . . .
O3 O 0.24650(5) 0.39342(5) 0.06520(4) 0.01963(16) Uani 1 1 d . . . . .
N3 N 0.40470(6) 0.24152(6) 0.31827(5) 0.01860(18) Uani 1 1 d . . . . .
C3 C 0.35214(8) 0.10615(8) 0.24987(6) 0.0224(2) Uani 1 1 d . . . . .
O4 O 0.32349(5) 0.52253(5) 0.12466(4) 0.01860(15) Uani 1 1 d . . . . .
N4 N 0.57575(6) 0.90528(6) 0.17339(5) 0.01965(18) Uani 1 1 d . . . . .
C4 C 0.44764(7) 0.33143(7) 0.29559(6) 0.0182(2) Uani 1 1 d . . . . .
H4 H 0.4941 0.3547 0.3381 0.022 Uiso 1 1 calc R . . . .
O5 O 0.45548(5) 0.83294(6) 0.09783(5) 0.02741(18) Uani 1 1 d . . . . .
N5 N 0.57025(6) 0.74359(6) 0.16635(5) 0.01853(18) Uani 1 1 d . . . . .
C5 C 0.48515(7) 0.30698(7) 0.22517(6) 0.01696(19) Uani 1 1 d . . . . .
O6 O 0.69767(6) 0.92201(6) 0.26980(5) 0.02879(19) Uani 1 1 d . . . . .
N6 N 0.64701(6) 0.77213(6) 0.22025(5) 0.01800(17) Uani 1 1 d . . . . .
C6 C 0.57142(7) 0.31604(8) 0.21587(6) 0.0214(2) Uani 1 1 d . . . . .
H6 H 0.6147 0.3388 0.2567 0.026 Uiso 1 1 calc R . . . .
O7A O 0.6517(12) 0.4775(16) 0.3635(12) 0.026(3) Uani 0.156(12) 1 d . U P A 2
O7B O 0.6318(2) 0.4790(2) 0.3704(2) 0.0195(5) Uani 0.844(12) 1 d . U P A 1
C7 C 0.59334(7) 0.29125(8) 0.14562(7) 0.0249(2) Uani 1 1 d . . . . .
H7 H 0.6521 0.2977 0.1385 0.030 Uiso 1 1 calc R . . . .
O8A O 0.7473(11) 0.5836(14) 0.4061(11) 0.032(3) Uani 0.156(12) 1 d . U P A 2
O8B O 0.76296(18) 0.5608(2) 0.39779(15) 0.0194(4) Uani 0.844(12) 1 d . U P A 1
C8 C 0.53065(8) 0.25716(8) 0.08557(6) 0.0236(2) Uani 1 1 d . . . . .
H8 H 0.5468 0.2406 0.0380 0.028 Uiso 1 1 calc R . . . .
C9 C 0.44416(7) 0.24734(7) 0.09515(6) 0.0200(2) Uani 1 1 d . . . . .
H9 H 0.4011 0.2241 0.0543 0.024 Uiso 1 1 calc R . . . .
C10 C 0.42180(6) 0.27195(7) 0.16521(6) 0.01642(19) Uani 1 1 d . . . . .
C11 C 0.33246(6) 0.26658(7) 0.18660(6) 0.01723(19) Uani 1 1 d . . . . .
H11 H 0.2890 0.2390 0.1436 0.021 Uiso 1 1 calc R . . . .
C12 C 0.37536(7) 0.40781(7) 0.27507(6) 0.0201(2) Uani 1 1 d . . . . .
H12A H 0.4006 0.4692 0.2597 0.024 Uiso 1 1 calc R . . . .
H12B H 0.3480 0.4212 0.3203 0.024 Uiso 1 1 calc R . . . .
C13 C 0.30529(7) 0.36923(7) 0.20787(6) 0.01832(19) Uani 1 1 d . . . . .
H13 H 0.2483 0.3645 0.2261 0.022 Uiso 1 1 calc R . . . .
C14 C 0.31189(6) 0.54264(7) 0.04199(6) 0.01695(19) Uani 1 1 d . . . . .
C15 C 0.39859(7) 0.51892(8) 0.01786(6) 0.0217(2) Uani 1 1 d . . . . .
H15A H 0.4449 0.5586 0.0476 0.032 Uiso 1 1 calc GR . . . .
H15B H 0.3947 0.5330 -0.0369 0.032 Uiso 1 1 calc GR . . . .
H15C H 0.4121 0.4500 0.0273 0.032 Uiso 1 1 calc GR . . . .
C16 C 0.29003(7) 0.64949(7) 0.02956(6) 0.0207(2) Uani 1 1 d . . . . .
H16A H 0.2404 0.6659 0.0542 0.031 Uiso 1 1 calc GR . . . .
H16B H 0.2749 0.6628 -0.0255 0.031 Uiso 1 1 calc GR . . . .
H16C H 0.3406 0.6888 0.0519 0.031 Uiso 1 1 calc GR . . . .
C17 C 0.23733(7) 0.47066(7) 0.00734(6) 0.01728(19) Uani 1 1 d . . . . .
C18 C 0.24610(8) 0.42609(8) -0.06920(6) 0.0240(2) Uani 1 1 d . . . . .
H18A H 0.2996 0.3873 -0.0632 0.036 Uiso 1 1 calc GR . . . .
H18B H 0.2487 0.4779 -0.1067 0.036 Uiso 1 1 calc GR . . . .
H18C H 0.1957 0.3843 -0.0872 0.036 Uiso 1 1 calc GR . . . .
C19 C 0.14628(7) 0.51293(8) 0.00300(7) 0.0226(2) Uani 1 1 d . . . . .
H19A H 0.1031 0.4606 -0.0064 0.034 Uiso 1 1 calc GR . . . .
H19B H 0.1349 0.5602 -0.0389 0.034 Uiso 1 1 calc GR . . . .
H19C H 0.1423 0.5452 0.0515 0.034 Uiso 1 1 calc GR . . . .
C20 C 0.55212(8) 1.00735(8) 0.16016(7) 0.0257(2) Uani 1 1 d . . . . .
H20A H 0.5797 1.0461 0.2043 0.039 Uiso 1 1 calc GR . . . .
H20B H 0.4886 1.0143 0.1534 0.039 Uiso 1 1 calc GR . . . .
H20C H 0.5722 1.0302 0.1139 0.039 Uiso 1 1 calc GR . . . .
C21 C 0.52493(7) 0.82829(8) 0.14133(6) 0.0196(2) Uani 1 1 d . . . . .
C22 C 0.64565(7) 0.87286(8) 0.22696(6) 0.0197(2) Uani 1 1 d . . . . .
C23 C 0.52155(7) 0.66398(7) 0.19790(6) 0.0185(2) Uani 1 1 d . . . . .
H23 H 0.4671 0.6468 0.1613 0.022 Uiso 1 1 calc R . . . .
C24 C 0.50098(6) 0.69840(7) 0.27327(6) 0.01739(19) Uani 1 1 d . . . . .
C25 C 0.41922(7) 0.70604(8) 0.29387(7) 0.0235(2) Uani 1 1 d . . . . .
H25 H 0.3680 0.6889 0.2587 0.028 Uiso 1 1 calc R . . . .
C26 C 0.41392(7) 0.73936(9) 0.36709(7) 0.0273(2) Uani 1 1 d . . . . .
H26 H 0.3584 0.7451 0.3818 0.033 Uiso 1 1 calc R . . . .
C27 C 0.48818(8) 0.76432(8) 0.41901(7) 0.0247(2) Uani 1 1 d . . . . .
H27 H 0.4832 0.7862 0.4689 0.030 Uiso 1 1 calc R . . . .
C28 C 0.56992(7) 0.75732(7) 0.39811(6) 0.0194(2) Uani 1 1 d . . . . .
H28 H 0.6210 0.7747 0.4334 0.023 Uiso 1 1 calc R . . . .
C29 C 0.57599(6) 0.72469(7) 0.32510(6) 0.01550(18) Uani 1 1 d . . . . .
C30 C 0.65806(6) 0.71320(7) 0.29190(6) 0.01637(19) Uani 1 1 d . . . . .
H30 H 0.7103 0.7352 0.3293 0.020 Uiso 1 1 calc R . . . .
C31 C 0.66762(7) 0.60603(7) 0.26930(6) 0.01826(19) Uani 1 1 d . . . . .
H31 H 0.7186 0.6005 0.2424 0.022 Uiso 1 1 calc R . . . .
C32 C 0.58360(7) 0.57668(7) 0.21230(6) 0.0211(2) Uani 1 1 d . . . . .
H32A H 0.5993 0.5549 0.1633 0.025 Uiso 1 1 calc R . . . .
H32B H 0.5543 0.5222 0.2339 0.025 Uiso 1 1 calc R . . . .
C33 C 0.67563(7) 0.44199(8) 0.44460(6) 0.0199(2) Uani 1 1 d D . . . .
C34A C 0.5951(8) 0.4638(14) 0.4798(11) 0.037(4) Uani 0.156(12) 1 d D U P A 2
H34A H 0.5745 0.5298 0.4658 0.056 Uiso 0.156(12) 1 calc GR . P A 2
H34B H 0.6101 0.4586 0.5358 0.056 Uiso 0.156(12) 1 calc GR . P A 2
H34C H 0.5489 0.4171 0.4605 0.056 Uiso 0.156(12) 1 calc GR . P A 2
C34B C 0.60929(19) 0.4390(3) 0.49792(18) 0.0329(6) Uani 0.844(12) 1 d D U P A 1
H34D H 0.5830 0.5034 0.4999 0.049 Uiso 0.844(12) 1 calc GR . P A 1
H34E H 0.6384 0.4201 0.5495 0.049 Uiso 0.844(12) 1 calc GR . P A 1
H34F H 0.5637 0.3915 0.4787 0.049 Uiso 0.844(12) 1 calc GR . P A 1
C35A C 0.7002(15) 0.3357(7) 0.4539(15) 0.041(4) Uani 0.156(12) 1 d D U P A 2
H35A H 0.6495 0.2955 0.4336 0.061 Uiso 0.156(12) 1 calc GR . P A 2
H35B H 0.7197 0.3211 0.5084 0.061 Uiso 0.156(12) 1 calc GR . P A 2
H35C H 0.7476 0.3217 0.4257 0.061 Uiso 0.156(12) 1 calc GR . P A 2
C35B C 0.7049(3) 0.33876(14) 0.42912(19) 0.0273(6) Uani 0.844(12) 1 d D U P A 1
H35D H 0.6540 0.3000 0.4065 0.041 Uiso 0.844(12) 1 calc GR . P A 1
H35E H 0.7331 0.3090 0.4774 0.041 Uiso 0.844(12) 1 calc GR . P A 1
H35F H 0.7462 0.3413 0.3935 0.041 Uiso 0.844(12) 1 calc GR . P A 1
C36 C 0.75258(7) 0.51516(7) 0.47043(6) 0.0188(2) Uani 1 1 d D . . . .
C37A C 0.7378(13) 0.5794(11) 0.5383(7) 0.0263(5) Uani 0.156(12) 1 d D U P A 2
H37A H 0.7890 0.6207 0.5545 0.039 Uiso 0.156(12) 1 calc GR . P A 2
H37B H 0.7288 0.5380 0.5812 0.039 Uiso 0.156(12) 1 calc GR . P A 2
H37C H 0.6863 0.6203 0.5224 0.039 Uiso 0.156(12) 1 calc GR . P A 2
C37B C 0.73286(19) 0.59539(19) 0.52313(18) 0.0263(5) Uani 0.844(12) 1 d D U P A 1
H37D H 0.7789 0.6447 0.5280 0.039 Uiso 0.844(12) 1 calc GR . P A 1
H37E H 0.7302 0.5682 0.5738 0.039 Uiso 0.844(12) 1 calc GR . P A 1
H37F H 0.6767 0.6253 0.5018 0.039 Uiso 0.844(12) 1 calc GR . P A 1
C38A C 0.841(2) 0.469(5) 0.500(4) 0.0239(7) Uani 0.156(12) 1 d D U P A 2
H38A H 0.8485 0.4121 0.4681 0.036 Uiso 0.156(12) 1 calc GR . P A 2
H38B H 0.8441 0.4486 0.5530 0.036 Uiso 0.156(12) 1 calc GR . P A 2
H38C H 0.8873 0.5161 0.4965 0.036 Uiso 0.156(12) 1 calc GR . P A 2
C38B C 0.8390(4) 0.4684(8) 0.5041(7) 0.0239(7) Uani 0.844(12) 1 d D U P A 1
H38D H 0.8562 0.4233 0.4666 0.036 Uiso 0.844(12) 1 calc GR . P A 1
H38E H 0.8330 0.4327 0.5507 0.036 Uiso 0.844(12) 1 calc GR . P A 1
H38F H 0.8837 0.5188 0.5166 0.036 Uiso 0.844(12) 1 calc GR . P A 1

loop_
_atom_site_aniso_label
_atom_site_aniso_U_11
_atom_site_aniso_U_22
_atom_site_aniso_U_33
_atom_site_aniso_U_23
_atom_site_aniso_U_13
_atom_site_aniso_U_12
O1 0.0413(5) 0.0209(4) 0.0283(4) 0.0003(3) 0.0028(4) -0.0084(3)
N1 0.0311(5) 0.0175(4) 0.0206(4) 0.0045(3) 0.0052(4) 0.0038(4)
C1 0.0548(8) 0.0200(5) 0.0283(6) 0.0070(5) 0.0124(6) 0.0124(5)
B1 0.0161(5) 0.0181(5) 0.0196(5) 0.0022(4) 0.0022(4) 0.0023(4)
O2 0.0296(4) 0.0296(4) 0.0213(4) 0.0059(3) -0.0009(3) 0.0070(3)
N2 0.0209(4) 0.0180(4) 0.0176(4) 0.0033(3) 0.0012(3) -0.0015(3)
C2 0.0255(5) 0.0201(5) 0.0170(5) 0.0042(4) 0.0065(4) 0.0040(4)
B2 0.0187(5) 0.0157(5) 0.0188(5) 0.0009(4) 0.0036(4) 0.0024(4)
O3 0.0215(4) 0.0166(3) 0.0193(4) 0.0050(3) -0.0006(3) -0.0017(3)
N3 0.0212(4) 0.0182(4) 0.0155(4) 0.0029(3) 0.0007(3) 0.0011(3)
C3 0.0279(5) 0.0192(5) 0.0214(5) 0.0040(4) 0.0075(4) -0.0014(4)
O4 0.0204(3) 0.0182(3) 0.0162(3) 0.0015(3) 0.0003(3) 0.0001(3)
N4 0.0201(4) 0.0164(4) 0.0223(4) 0.0032(3) 0.0035(3) 0.0007(3)
C4 0.0211(5) 0.0162(4) 0.0160(4) 0.0007(3) -0.0001(4) -0.0003(4)
O5 0.0269(4) 0.0243(4) 0.0271(4) 0.0051(3) -0.0060(3) 0.0018(3)
N5 0.0205(4) 0.0173(4) 0.0164(4) 0.0019(3) -0.0003(3) 0.0003(3)
C5 0.0183(5) 0.0143(4) 0.0173(4) 0.0022(3) 0.0005(4) 0.0007(3)
O6 0.0270(4) 0.0224(4) 0.0337(4) 0.0032(3) -0.0033(3) -0.0084(3)
N6 0.0169(4) 0.0180(4) 0.0181(4) 0.0033(3) 0.0004(3) -0.0010(3)
C6 0.0175(5) 0.0210(5) 0.0242(5) 0.0034(4) -0.0005(4) 0.0000(4)
O7A 0.019(6) 0.045(5) 0.013(3) 0.005(3) 0.003(4) -0.013(4)
O7B 0.0164(11) 0.0201(6) 0.0209(9) 0.0069(5) -0.0002(8) -0.0045(7)
C7 0.0196(5) 0.0260(5) 0.0302(6) 0.0065(4) 0.0074(4) 0.0036(4)
O8A 0.026(5) 0.032(6) 0.036(5) 0.023(4) 0.001(4) -0.003(4)
O8B 0.0178(8) 0.0213(9) 0.0180(6) 0.0064(6) -0.0001(5) -0.0013(6)
C8 0.0287(6) 0.0211(5) 0.0232(5) 0.0021(4) 0.0102(4) 0.0047(4)
C9 0.0249(5) 0.0158(4) 0.0188(5) 0.0000(4) 0.0028(4) -0.0008(4)
C10 0.0181(5) 0.0130(4) 0.0178(5) 0.0015(3) 0.0023(4) 0.0000(3)
C11 0.0177(4) 0.0175(4) 0.0157(4) 0.0032(4) 0.0007(4) -0.0014(4)
C12 0.0251(5) 0.0174(5) 0.0171(5) -0.0002(4) 0.0017(4) 0.0034(4)
C13 0.0174(4) 0.0188(5) 0.0187(5) 0.0030(4) 0.0029(4) 0.0021(4)
C14 0.0174(4) 0.0164(4) 0.0161(4) 0.0021(3) 0.0005(3) -0.0006(4)
C15 0.0178(5) 0.0225(5) 0.0247(5) 0.0010(4) 0.0039(4) 0.0000(4)
C16 0.0205(5) 0.0156(4) 0.0249(5) 0.0028(4) 0.0008(4) -0.0010(4)
C17 0.0188(5) 0.0143(4) 0.0175(5) 0.0028(4) -0.0001(4) -0.0008(3)
C18 0.0300(6) 0.0210(5) 0.0201(5) -0.0012(4) 0.0021(4) -0.0027(4)
C19 0.0172(5) 0.0207(5) 0.0278(5) 0.0021(4) -0.0015(4) -0.0009(4)
C20 0.0288(6) 0.0167(5) 0.0327(6) 0.0052(4) 0.0082(5) 0.0034(4)
C21 0.0229(5) 0.0180(5) 0.0178(5) 0.0026(4) 0.0031(4) 0.0012(4)
C22 0.0190(5) 0.0187(5) 0.0218(5) 0.0038(4) 0.0043(4) -0.0012(4)
C23 0.0205(5) 0.0151(4) 0.0181(5) 0.0006(4) -0.0018(4) -0.0021(4)
C24 0.0167(4) 0.0144(4) 0.0200(5) 0.0023(4) 0.0003(4) -0.0015(3)
C25 0.0159(5) 0.0230(5) 0.0305(6) 0.0060(4) 0.0010(4) -0.0013(4)
C26 0.0212(5) 0.0280(6) 0.0351(6) 0.0083(5) 0.0120(5) 0.0047(4)
C27 0.0316(6) 0.0215(5) 0.0229(5) 0.0030(4) 0.0101(4) 0.0057(4)
C28 0.0230(5) 0.0156(4) 0.0189(5) 0.0006(4) 0.0016(4) 0.0012(4)
C29 0.0156(4) 0.0123(4) 0.0180(4) 0.0013(3) 0.0016(4) -0.0004(3)
C30 0.0152(4) 0.0164(4) 0.0167(4) 0.0023(3) 0.0007(3) -0.0003(3)
C31 0.0199(5) 0.0172(4) 0.0174(5) 0.0020(4) 0.0028(4) 0.0032(4)
C32 0.0281(5) 0.0153(4) 0.0179(5) -0.0006(4) -0.0007(4) 0.0018(4)
C33 0.0213(5) 0.0187(5) 0.0184(5) 0.0048(4) 0.0000(4) -0.0014(4)
C34A 0.055(7) 0.043(8) 0.016(6) -0.005(5) 0.013(5) -0.029(6)
C34B 0.0313(9) 0.0403(14) 0.0296(13) 0.0096(9) 0.0119(9) -0.0083(8)
C35A 0.030(5) 0.036(6) 0.053(10) 0.016(6) 0.000(8) -0.006(4)
C35B 0.0354(11) 0.0131(7) 0.0286(13) 0.0027(6) -0.0071(10) -0.0011(6)
C36 0.0217(5) 0.0171(4) 0.0167(5) 0.0036(4) 0.0010(4) -0.0012(4)
C37A 0.0350(8) 0.0159(8) 0.0267(10) 0.0000(7) 0.0023(8) 0.0044(7)
C37B 0.0350(8) 0.0159(8) 0.0267(10) 0.0000(7) 0.0023(8) 0.0044(7)
C38A 0.0222(6) 0.0248(6) 0.0233(18) 0.0001(8) -0.0002(7) 0.0014(5)
C38B 0.0222(6) 0.0248(6) 0.0233(18) 0.0001(8) -0.0002(7) 0.0014(5)

loop_
_atom_type_symbol
_atom_type_description
_atom_type_scat_dispersion_real
_atom_type_scat_dispersion_imag
_atom_type_scat_source
C C 0.0033 0.0016 'International Tables Vol C Tables 4.2.6.8 and 6.1.1.4'
H H 0.0000 0.0000 'International Tables Vol C Tables 4.2.6.8 and 6.1.1.4'
B B 0.0013 0.0007 'International Tables Vol C Tables 4.2.6.8 and 6.1.1.4'
N N 0.0061 0.0033 'International Tables Vol C Tables 4.2.6.8 and 6.1.1.4'
O O 0.0106 0.0060 'International Tables Vol C Tables 4.2.6.8 and 6.1.1.4'

loop_
_geom_angle_atom_site_label_1
_geom_angle_atom_site_label_2
_geom_angle_atom_site_label_3
_geom_angle
C2 N1 C1 123.92(10)
C3 N1 C1 124.33(10)
C3 N1 C2 111.26(9)
N1 C1 H1A 109.5
N1 C1 H1B 109.5
N1 C1 H1C 109.5
H1A C1 H1B 109.5
H1A C1 H1C 109.5
H1B C1 H1C 109.5
O3 B1 C13 120.22(9)
O4 B1 O3 114.11(9)
O4 B1 C13 125.64(9)
N3 N2 C11 111.59(8)
C3 N2 N3 107.76(8)
C3 N2 C11 117.99(9)
N1 C2 N3 106.42(9)
O2 C2 N1 126.96(10)
O2 C2 N3 126.59(10)
O7A B2 O8A 113.1(13)
O7A B2 C31 128.2(11)
O7B B2 C31 124.99(18)
O8A B2 C31 118.1(7)
O8B B2 O7B 113.9(2)
O8B B2 C31 121.00(15)
B1 O3 C17 107.45(8)
N2 N3 C4 111.90(7)
C2 N3 N2 107.46(8)
C2 N3 C4 118.40(9)
O1 C3 N1 127.05(10)
O1 C3 N2 126.72(11)
N1 C3 N2 106.22(9)
B1 O4 C14 106.58(8)
C21 N4 C20 124.16(9)
C21 N4 C22 110.95(8)
C22 N4 C20 124.39(9)
N3 C4 H4 111.1
N3 C4 C5 107.20(8)
N3 C4 C12 106.61(8)
C5 C4 H4 111.1
C5 C4 C12 109.43(8)
C12 C4 H4 111.1
N6 N5 C23 111.52(8)
C21 N5 N6 107.19(8)
C21 N5 C23 117.99(8)
C6 C5 C4 127.19(9)
C6 C5 C10 120.47(10)
C10 C5 C4 112.34(9)
N5 N6 C30 111.81(8)
C22 N6 N5 107.68(8)
C22 N6 C30 118.05(8)
C5 C6 H6 120.6
C5 C6 C7 118.77(10)
C7 C6 H6 120.6
B2 O7A C33 117.7(16)
B2 O7B C33 106.8(2)
C6 C7 H7 119.4
C6 C7 C8 121.10(10)
C8 C7 H7 119.4
B2 O8A C36 107.0(11)
B2 O8B C36 107.92(19)
C7 C8 H8 120.0
C7 C8 C9 120.10(10)
C9 C8 H8 120.0
C8 C9 H9 120.4
C10 C9 C8 119.11(10)
C10 C9 H9 120.4
C5 C10 C11 112.54(9)
C9 C10 C5 120.45(9)
C9 C10 C11 127.01(9)
N2 C11 C10 108.14(8)
N2 C11 H11 110.9
N2 C11 C13 107.04(8)
C10 C11 H11 110.9
C10 C11 C13 108.82(8)
C13 C11 H11 110.9
C4 C12 H12A 109.8
C4 C12 H12B 109.8
C4 C12 C13 109.39(8)
H12A C12 H12B 108.2
C13 C12 H12A 109.8
C13 C12 H12B 109.8
B1 C13 H13 108.5
C11 C13 B1 106.87(8)
C11 C13 C12 108.29(8)
C11 C13 H13 108.5
C12 C13 B1 116.00(9)
C12 C13 H13 108.5
O4 C14 C15 106.36(8)
O4 C14 C16 108.18(8)
O4 C14 C17 102.86(7)
C15 C14 C17 112.78(8)
C16 C14 C15 110.76(9)
C16 C14 C17 115.12(8)
C14 C15 H15A 109.5
C14 C15 H15B 109.5
C14 C15 H15C 109.5
H15A C15 H15B 109.5
H15A C15 H15C 109.5
H15B C15 H15C 109.5
C14 C16 H16A 109.5
C14 C16 H16B 109.5
C14 C16 H16C 109.5
H16A C16 H16B 109.5
H16A C16 H16C 109.5
H16B C16 H16C 109.5
O3 C17 C14 102.20(7)
O3 C17 C18 108.61(8)
O3 C17 C19 106.63(8)
C18 C17 C14 115.32(9)
C18 C17 C19 109.93(9)
C19 C17 C14 113.42(8)
C17 C18 H18A 109.5
C17 C18 H18B 109.5
C17 C18 H18C 109.5
H18A C18 H18B 109.5
H18A C18 H18C 109.5
H18B C18 H18C 109.5
C17 C19 H19A 109.5
C17 C19 H19B 109.5
C17 C19 H19C 109.5
H19A C19 H19B 109.5
H19A C19 H19C 109.5
H19B C19 H19C 109.5
N4 C20 H20A 109.5
N4 C20 H20B 109.5
N4 C20 H20C 109.5
H20A C20 H20B 109.5
H20A C20 H20C 109.5
H20B C20 H20C 109.5
N4 C21 N5 106.83(9)
O5 C21 N4 126.97(10)
O5 C21 N5 126.17(10)
N4 C22 N6 106.52(9)
O6 C22 N4 127.26(10)
O6 C22 N6 126.17(10)
N5 C23 H23 111.1
N5 C23 C24 107.67(8)
N5 C23 C32 106.79(8)
C24 C23 H23 111.1
C24 C23 C32 109.04(8)
C32 C23 H23 111.1
C25 C24 C23 127.36(9)
C25 C24 C29 120.35(10)
C29 C24 C23 112.29(9)
C24 C25 H25 120.7
C24 C25 C26 118.60(10)
C26 C25 H25 120.7
C25 C26 H26 119.4
C27 C26 C25 121.25(10)
C27 C26 H26 119.4
C26 C27 H27 120.0
C26 C27 C28 120.08(10)
C28 C27 H27 120.0
C27 C28 H28 120.4
C29 C28 C27 119.19(10)
C29 C28 H28 120.4
C24 C29 C30 112.57(9)
C28 C29 C24 120.52(9)
C28 C29 C30 126.91(9)
N6 C30 C29 107.34(8)
N6 C30 H30 110.9
N6 C30 C31 107.51(8)
C29 C30 H30 110.9
C29 C30 C31 109.23(8)
C31 C30 H30 110.9
B2 C31 H31 108.5
C30 C31 B2 106.96(8)
C30 C31 H31 108.5
C30 C31 C32 107.91(8)
C32 C31 B2 116.12(9)
C32 C31 H31 108.5
C23 C32 C31 109.67(8)
C23 C32 H32A 109.7
C23 C32 H32B 109.7
C31 C32 H32A 109.7
C31 C32 H32B 109.7
H32A C32 H32B 108.2
O7A C33 C34A 104.2(8)
O7A C33 C35A 115.7(12)
O7A C33 C36 96.7(8)
O7B C33 C34B 107.98(15)
O7B C33 C35B 105.58(18)
O7B C33 C36 104.40(15)
C34A C33 C36 113.3(6)
C34B C33 C35B 110.04(17)
C34B C33 C36 113.87(15)
C35A C33 C34A 110.9(9)
C35A C33 C36 115.0(9)
C35B C33 C36 114.29(16)
C33 C34A H34A 109.5
C33 C34A H34B 109.5
C33 C34A H34C 109.5
H34A C34A H34B 109.5
H34A C34A H34C 109.5
H34B C34A H34C 109.5
C33 C34B H34D 109.5
C33 C34B H34E 109.5
C33 C34B H34F 109.5
H34D C34B H34E 109.5
H34D C34B H34F 109.5
H34E C34B H34F 109.5
C33 C35A H35A 109.5
C33 C35A H35B 109.5
C33 C35A H35C 109.5
H35A C35A H35B 109.5
H35A C35A H35C 109.5
H35B C35A H35C 109.5
C33 C35B H35D 109.5
C33 C35B H35E 109.5
C33 C35B H35F 109.5
H35D C35B H35E 109.5
H35D C35B H35F 109.5
H35E C35B H35F 109.5
O8A C36 C33 104.5(7)
O8A C36 C37A 104.0(8)
O8A C36 C38A 117(3)
O8B C36 C33 102.51(12)
O8B C36 C37B 107.19(12)
O8B C36 C38B 107.3(5)
C37A C36 C33 112.5(8)
C37B C36 C33 114.82(14)
C37B C36 C38B 109.3(5)
C38A C36 C33 115(3)
C38A C36 C37A 103(3)
C38B C36 C33 114.9(5)
C36 C37A H37A 109.5
C36 C37A H37B 109.5
C36 C37A H37C 109.5
H37A C37A H37B 109.5
H37A C37A H37C 109.5
H37B C37A H37C 109.5
C36 C37B H37D 109.5
C36 C37B H37E 109.5
C36 C37B H37F 109.5
H37D C37B H37E 109.5
H37D C37B H37F 109.5
H37E C37B H37F 109.5
C36 C38A H38A 109.5
C36 C38A H38B 109.5
C36 C38A H38C 109.5
H38A C38A H38B 109.5
H38A C38A H38C 109.5
H38B C38A H38C 109.5
C36 C38B H38D 109.5
C36 C38B H38E 109.5
C36 C38B H38F 109.5
H38D C38B H38E 109.5
H38D C38B H38F 109.5
H38E C38B H38F 109.5

loop_
_geom_bond_atom_site_label_1
_geom_bond_atom_site_label_2
_geom_bond_distance
O1 C3 1.2129(14)
N1 C1 1.4574(14)
N1 C2 1.3866(14)
N1 C3 1.3850(14)
C1 H1A 0.9800
C1 H1B 0.9800
C1 H1C 0.9800
B1 O3 1.3665(14)
B1 O4 1.3657(13)
B1 C13 1.5757(15)
O2 C2 1.2131(14)
N2 N3 1.4460(12)
N2 C3 1.3923(14)
N2 C11 1.4896(12)
C2 N3 1.3903(13)
B2 O7A 1.17(2)
B2 O7B 1.388(4)
B2 O8A 1.379(18)
B2 O8B 1.364(3)
B2 C31 1.5791(15)
O3 C17 1.4662(12)
N3 C4 1.4953(13)
O4 C14 1.4701(12)
N4 C20 1.4606(13)
N4 C21 1.3829(14)
N4 C22 1.3850(13)
C4 H4 1.0000
C4 C5 1.5073(14)
C4 C12 1.5361(14)
O5 C21 1.2132(13)
N5 N6 1.4457(12)
N5 C21 1.3939(13)
N5 C23 1.4967(13)
C5 C6 1.3886(14)
C5 C10 1.4008(14)
O6 C22 1.2131(13)
N6 C22 1.3920(13)
N6 C30 1.4906(12)
C6 H6 0.9500
C6 C7 1.3907(16)
O7A C33 1.50(2)
O7B C33 1.461(4)
C7 H7 0.9500
C7 C8 1.3915(16)
O8A C36 1.470(16)
O8B C36 1.467(3)
C8 H8 0.9500
C8 C9 1.3945(15)
C9 H9 0.9500
C9 C10 1.3898(14)
C10 C11 1.5082(14)
C11 H11 1.0000
C11 C13 1.5408(14)
C12 H12A 0.9900
C12 H12B 0.9900
C12 C13 1.5585(14)
C13 H13 1.0000
C14 C15 1.5231(14)
C14 C16 1.5168(14)
C14 C17 1.5666(14)
C15 H15A 0.9800
C15 H15B 0.9800
C15 H15C 0.9800
C16 H16A 0.9800
C16 H16B 0.9800
C16 H16C 0.9800
C17 C18 1.5169(14)
C17 C19 1.5224(14)
C18 H18A 0.9800
C18 H18B 0.9800
C18 H18C 0.9800
C19 H19A 0.9800
C19 H19B 0.9800
C19 H19C 0.9800
C20 H20A 0.9800
C20 H20B 0.9800
C20 H20C 0.9800
C23 H23 1.0000
C23 C24 1.5044(14)
C23 C32 1.5349(14)
C24 C25 1.3902(14)
C24 C29 1.3992(13)
C25 H25 0.9500
C25 C26 1.3926(17)
C26 H26 0.9500
C26 C27 1.3870(17)
C27 H27 0.9500
C27 C28 1.3914(15)
C28 H28 0.9500
C28 C29 1.3887(14)
C29 C30 1.5080(13)
C30 H30 1.0000
C30 C31 1.5426(14)
C31 H31 1.0000
C31 C32 1.5576(14)
C32 H32A 0.9900
C32 H32B 0.9900
C33 C34A 1.528(7)
C33 C34B 1.520(2)
C33 C35A 1.514(7)
C33 C35B 1.532(2)
C33 C36 1.5702(14)
C34A H34A 0.9800
C34A H34B 0.9800
C34A H34C 0.9800
C34B H34D 0.9800
C34B H34E 0.9800
C34B H34F 0.9800
C35A H35A 0.9800
C35A H35B 0.9800
C35A H35C 0.9800
C35B H35D 0.9800
C35B H35E 0.9800
C35B H35F 0.9800
C36 C37A 1.543(7)
C36 C37B 1.5127(19)
C36 C38A 1.522(8)
C36 C38B 1.516(2)
C37A H37A 0.9800
C37A H37B 0.9800
C37A H37C 0.9800
C37B H37D 0.9800
C37B H37E 0.9800
C37B H37F 0.9800
C38A H38A 0.9800
C38A H38B 0.9800
C38A H38C 0.9800
C38B H38D 0.9800
C38B H38E 0.9800
C38B H38F 0.9800
